data_4089421
loop_
_publ_author_name
'Choi, Jun-Chul'
'Shiraishi, Kouichi'
'Takenaka, Yasumasa'
'Yasuda, Hiroyuki'
'Sakakura, Toshiyasu'

_publ_section_title
;
 Synthesis and Reactivity of Five-Membered Palladalactones from
 Arylallenes and Carbon Dioxide: Relevance to Catalytic Lactone Synthesis
;
_journal_issue 11
_journal_name_full Organometallics
_journal_page_first 3411
_journal_paper_doi 10.1021/om400089n
_journal_volume 32
_journal_year 2013
_chemical_formula_moiety 'C17 H28 O3 P2 Pd'
_chemical_formula_sum 'C17 H28 O3 P2 Pd'
_chemical_formula_weight 448.73
_space_group_IT_number 1
_space_group_name_Hall 'P 1'
_space_group_name_H-M_alt 'P 1'
_symmetry_cell_setting triclinic
_symmetry_space_group_name_H-M 'P 1'
_atom_sites_solution_hydrogens geom
_atom_sites_solution_primary direct
_atom_sites_solution_secondary difmap
_audit_creation_method SHELXL-97
_cell_angle_alpha 93.48
_cell_angle_beta 110.08
_cell_angle_gamma 116.45
_cell_formula_units_Z 2
_cell_length_a 9.3042(4)
_cell_length_b 10.4077(4)
_cell_length_c 12.3897(5)
_cell_measurement_reflns_used 9525
_cell_measurement_temperature 123(2)
_cell_measurement_theta_max 28.37
_cell_measurement_theta_min 2.26
_cell_volume 975.78(7)
_computing_cell_refinement 'Bruker SAINT'
_computing_data_collection 'Bruker APEX2'
_computing_data_reduction 'Bruker SAINT'
_computing_molecular_graphics 'Bruker SHELXTL'
_computing_publication_material 'Bruker SHELXTL'
_computing_structure_refinement 'SHELXL-97 (Sheldrick, 1997)'
_computing_structure_solution 'SHELXS-97 (Sheldrick, 1990)'
_diffrn_ambient_temperature 123(2)
_diffrn_detector_area_resol_mean 8.333
_diffrn_measured_fraction_theta_full 0.970
_diffrn_measured_fraction_theta_max 0.970
_diffrn_measurement_device_type 'Bruker APEX-II CCD'
_diffrn_measurement_method '\f and \w scans'
_diffrn_radiation_monochromator graphite
_diffrn_radiation_source 'ritating unit'
_diffrn_radiation_type MoK\a
_diffrn_radiation_wavelength 0.71073
_diffrn_reflns_av_R_equivalents 0.0103
_diffrn_reflns_av_sigmaI/netI 0.0175
_diffrn_reflns_limit_h_max 12
_diffrn_reflns_limit_h_min -12
_diffrn_reflns_limit_k_max 13
_diffrn_reflns_limit_k_min -13
_diffrn_reflns_limit_l_max 16
_diffrn_reflns_limit_l_min -15
_diffrn_reflns_number 10911
_diffrn_reflns_theta_full 27.50
_diffrn_reflns_theta_max 27.50
_diffrn_reflns_theta_min 1.81
_diffrn_standards_number 0.0
_exptl_absorpt_coefficient_mu 1.125
_exptl_absorpt_correction_T_max 0.8062
_exptl_absorpt_correction_T_min 0.7289
_exptl_absorpt_correction_type empirical
_exptl_absorpt_process_details sadabs
_exptl_crystal_density_diffrn 1.527
_exptl_crystal_density_method 'not measured'
_exptl_crystal_description rectangle
_exptl_crystal_F_000 460
_exptl_crystal_size_max 0.30
_exptl_crystal_size_mid 0.30
_exptl_crystal_size_min 0.20
_refine_diff_density_max 0.291
_refine_diff_density_min -0.414
_refine_diff_density_rms 0.042
_refine_ls_abs_structure_details 'Flack H D (1983), Acta Cryst. A39, 876-881'
_refine_ls_abs_structure_Flack 0.49(3)
_refine_ls_extinction_method none
_refine_ls_goodness_of_fit_ref 0.965
_refine_ls_hydrogen_treatment constr
_refine_ls_matrix_type full
_refine_ls_number_parameters 430
_refine_ls_number_reflns 8328
_refine_ls_number_restraints 27
_refine_ls_restrained_S_all 0.967
_refine_ls_R_factor_all 0.0149
_refine_ls_R_factor_gt 0.0139
_refine_ls_shift/su_max 0.034
_refine_ls_shift/su_mean 0.005
_refine_ls_structure_factor_coef Fsqd
_refine_ls_weighting_details 'calc w=1/[\s^2^(Fo^2^)+(0.0136P)^2^+0.4732P] where P=(Fo^2^+2Fc^2^)/3'
_refine_ls_weighting_scheme calc
_refine_ls_wR_factor_gt 0.0340
_refine_ls_wR_factor_ref 0.0347
_reflns_number_gt 8003
_reflns_number_total 8328
_reflns_threshold_expression >2sigma(I)
_cod_data_source_file om400089n_si_002.cif
_cod_data_source_block 4b
_cod_depositor_comments
;
The following automatic conversions were performed:

data item '_symmetry_cell_setting' value 'Triclinic' was changed to
'triclinic' in accordance with the
/home/saulius/struct/COD-crude-data/automatic-downloads/DataCite-retrospective/ACS/depositions/lib/dictionaries/cif_core.dic
dictionary named 'cif_core.dic' version 2.4.2 last updated on
2011-04-26.

Automatic conversion script
Id: cif_fix_values 6909 2019-04-08 15:41:33Z antanas 
;
_cod_original_cell_volume 975.80(7)
_cod_original_sg_symbol_H-M P1
_cod_database_code 4089421

loop_
_symmetry_equiv_pos_as_xyz
'x, y, z'

loop_
_atom_site_label
_atom_site_type_symbol
_atom_site_fract_x
_atom_site_fract_y
_atom_site_fract_z
_atom_site_U_iso_or_equiv
_atom_site_adp_type
_atom_site_occupancy
_atom_site_symmetry_multiplicity
_atom_site_calc_flag
_atom_site_refinement_flags
Pd1 Pd 0.836392(15) 0.875426(15) 0.843949(12) 0.01378(7) Uani 1 1 d .
Pd2 Pd 0.182342(16) 0.139931(14) 0.166099(12) 0.01374(7) Uani 1 1 d .
P1 P 0.9464(2) 0.72338(18) 0.80305(14) 0.0164(3) Uani 1 1 d .
P2 P 0.5859(2) 0.70294(19) 0.84424(14) 0.0167(4) Uani 1 1 d .
P3 P 0.0713(2) 0.29181(18) 0.20641(15) 0.0187(3) Uani 1 1 d .
P4 P 0.4328(2) 0.31232(19) 0.16633(14) 0.0167(4) Uani 1 1 d .
C1 C 0.8002(8) 0.5800(6) 0.6605(5) 0.0225(11) Uani 1 1 d .
H1 H 0.7762 0.6275 0.5958 0.034 Uiso 1 1 calc R
H2 H 0.6889 0.5108 0.6638 0.034 Uiso 1 1 calc R
H3 H 0.8579 0.5258 0.6463 0.034 Uiso 1 1 calc R
C2 C 1.0089(8) 0.6223(7) 0.9042(5) 0.0283(14) Uani 1 1 d .
H4 H 1.0738 0.5834 0.8788 0.042 Uiso 1 1 calc R
H5 H 0.9029 0.5399 0.9047 0.042 Uiso 1 1 calc R
H6 H 1.0842 0.6886 0.9843 0.042 Uiso 1 1 calc R
C3 C 1.1452(8) 0.8297(7) 0.7818(6) 0.0264(14) Uani 1 1 d .
H7 H 1.2409 0.8974 0.8578 0.040 Uiso 1 1 calc R
H8 H 1.1247 0.8873 0.7244 0.040 Uiso 1 1 calc R
H9 H 1.1778 0.7623 0.7517 0.040 Uiso 1 1 calc R
C4 C 0.5184(7) 0.7598(6) 0.9536(4) 0.0195(11) Uani 1 1 d .
H10 H 0.4129 0.6745 0.9521 0.029 Uiso 1 1 calc R
H11 H 0.4923 0.8389 0.9338 0.029 Uiso 1 1 calc R
H12 H 0.6142 0.7961 1.0332 0.029 Uiso 1 1 calc R
C5 C 0.5750(8) 0.5357(7) 0.8725(6) 0.0290(14) Uani 1 1 d .
H13 H 0.6656 0.5565 0.9515 0.044 Uiso 1 1 calc R
H14 H 0.5951 0.4888 0.8124 0.044 Uiso 1 1 calc R
H15 H 0.4582 0.4688 0.8694 0.044 Uiso 1 1 calc R
C6 C 0.3940(6) 0.6387(7) 0.7015(4) 0.0259(13) Uani 1 1 d .
H16 H 0.4137 0.5963 0.6388 0.039 Uiso 1 1 calc R
H17 H 0.3778 0.7226 0.6823 0.039 Uiso 1 1 calc R
H18 H 0.2882 0.5628 0.7073 0.039 Uiso 1 1 calc R
C7 C 0.7514(7) 1.0254(7) 0.8598(5) 0.0192(12) Uani 1 1 d .
H19 H 0.6229 0.9800 0.8119 0.023 Uiso 1 1 calc R
H20 H 0.7784 1.0628 0.9437 0.023 Uiso 1 1 calc R
C8 C 0.8501(7) 1.1427(6) 0.8147(5) 0.0170(11) Uani 1 1 d .
C9 C 1.0314(6) 1.1725(6) 0.8447(4) 0.0177(10) Uani 1 1 d .
C10 C 0.7866(7) 1.2090(6) 0.7293(5) 0.0150(10) Uani 1 1 d .
H21 H 0.8701 1.2761 0.7038 0.018 Uiso 1 1 calc R
C11 C 0.6069(6) 1.1882(6) 0.6737(5) 0.0202(11) Uani 1 1 d .
C12 C 0.5449(7) 1.1853(7) 0.5559(5) 0.0190(12) Uani 1 1 d .
H22 H 0.6119 1.1868 0.5124 0.023 Uiso 1 1 calc R
C13 C 0.3801(6) 1.1801(6) 0.4980(5) 0.0158(10) Uani 1 1 d .
H23 H 0.3353 1.1780 0.4161 0.019 Uiso 1 1 calc R
C14 C 0.2836(6) 1.1783(6) 0.5689(5) 0.0173(10) Uani 1 1 d .
C15 C 0.3451(7) 1.1778(6) 0.6825(5) 0.0206(12) Uani 1 1 d .
H24 H 0.2793 1.1741 0.7274 0.025 Uiso 1 1 calc R
C16 C 0.5147(6) 1.1829(6) 0.7387(4) 0.0195(11) Uani 1 1 d .
H25 H 0.5594 1.1824 0.8200 0.023 Uiso 1 1 calc R
C17 C 0.0391(7) 1.1969(7) 0.5715(5) 0.0292(14) Uani 1 1 d .
H26 H -0.0079 1.1100 0.6024 0.044 Uiso 1 1 calc R
H27 H -0.0584 1.2079 0.5185 0.044 Uiso 1 1 calc R
H28 H 0.1194 1.2859 0.6378 0.044 Uiso 1 1 calc R
C18 C 0.0095(7) 0.3964(6) 0.1020(5) 0.0228(12) Uani 1 1 d U
H29 H -0.0208 0.4611 0.1387 0.034 Uiso 1 1 calc R
H30 H -0.0925 0.3268 0.0291 0.034 Uiso 1 1 calc R
H31 H 0.1089 0.4567 0.0827 0.034 Uiso 1 1 calc R
C19 C -0.1293(7) 0.1791(7) 0.2273(6) 0.0234(13) Uani 1 1 d .
H32 H -0.1015 0.1365 0.2947 0.035 Uiso 1 1 calc R
H33 H -0.2168 0.0990 0.1552 0.035 Uiso 1 1 calc R
H34 H -0.1773 0.2414 0.2431 0.035 Uiso 1 1 calc R
C20 C 0.2070(8) 0.4321(7) 0.3439(5) 0.0302(14) Uani 1 1 d .
H35 H 0.3134 0.5082 0.3389 0.045 Uiso 1 1 calc R
H36 H 0.2406 0.3872 0.4085 0.045 Uiso 1 1 calc R
H37 H 0.1414 0.4775 0.3594 0.045 Uiso 1 1 calc R
C21 C 0.4459(7) 0.4861(6) 0.1327(5) 0.0172(10) Uani 1 1 d U
H38 H 0.4300 0.5373 0.1930 0.026 Uiso 1 1 calc R
H39 H 0.3531 0.4636 0.0542 0.026 Uiso 1 1 calc R
H40 H 0.5615 0.5501 0.1328 0.026 Uiso 1 1 calc R
C22 C 0.6195(7) 0.3735(6) 0.3053(5) 0.0301(14) Uani 1 1 d .
H41 H 0.6236 0.2871 0.3302 0.045 Uiso 1 1 calc R
H42 H 0.6090 0.4299 0.3656 0.045 Uiso 1 1 calc R
H43 H 0.7278 0.4368 0.2960 0.045 Uiso 1 1 calc R
C23 C 0.4931(7) 0.2551(6) 0.0585(5) 0.0234(12) Uani 1 1 d .
H44 H 0.6079 0.3345 0.0672 0.035 Uiso 1 1 calc R
H45 H 0.4040 0.2337 -0.0213 0.035 Uiso 1 1 calc R
H46 H 0.5005 0.1656 0.0703 0.035 Uiso 1 1 calc R
C24 C 0.2614(6) -0.0151(6) 0.1419(5) 0.0147(11) Uani 1 1 d .
H47 H 0.2243 -0.0561 0.0567 0.018 Uiso 1 1 calc R
H48 H 0.3906 0.0282 0.1845 0.018 Uiso 1 1 calc R
C25 C 0.1619(7) -0.1323(6) 0.1968(5) 0.0144(10) Uani 1 1 d U
C26 C -0.0305(6) -0.1716(6) 0.1625(4) 0.0135(9) Uani 1 1 d U
C27 C 0.2243(6) -0.1913(6) 0.2740(5) 0.0197(11) Uani 1 1 d .
H49 H 0.1412 -0.2595 0.2992 0.024 Uiso 1 1 calc R
C28 C 0.4022(6) -0.1720(5) 0.3305(4) 0.0142(10) Uani 1 1 d .
C29 C 0.4808(8) -0.1660(6) 0.4546(5) 0.0210(12) Uani 1 1 d .
H50 H 0.4181 -0.1680 0.5016 0.025 Uiso 1 1 calc R
C30 C 0.6366(8) -0.1577(7) 0.5064(5) 0.0262(13) Uani 1 1 d .
H51 H 0.6832 -0.1493 0.5894 0.031 Uiso 1 1 calc R
C31 C 0.7298(6) -0.1608(6) 0.4463(5) 0.0193(11) Uani 1 1 d .
C32 C 0.6656(7) -0.1632(6) 0.3213(4) 0.0168(11) Uani 1 1 d .
H52 H 0.7315 -0.1620 0.2769 0.020 Uiso 1 1 calc R
C33 C 0.5121(7) -0.1673(6) 0.2705(4) 0.0183(11) Uani 1 1 d .
H53 H 0.4718 -0.1671 0.1890 0.022 Uiso 1 1 calc R
C34 C 0.9761(7) -0.1781(6) 0.4381(5) 0.0231(12) Uani 1 1 d .
H54 H 0.9015 -0.2766 0.3823 0.035 Uiso 1 1 calc R
H55 H 1.0884 -0.1688 0.4907 0.035 Uiso 1 1 calc R
H56 H 0.9983 -0.1018 0.3938 0.035 Uiso 1 1 calc R
O1 O 1.0618(5) 1.0666(5) 0.8583(4) 0.0165(10) Uani 1 1 d .
O2 O 1.1569(5) 1.3024(5) 0.8558(4) 0.0209(10) Uani 1 1 d .
O3 O 0.1348(6) 1.1774(6) 0.5057(4) 0.0271(11) Uani 1 1 d .
O4 O -0.0454(6) -0.0494(5) 0.1529(4) 0.0220(11) Uani 1 1 d .
O5 O -0.1445(6) -0.2900(5) 0.1532(4) 0.0252(10) Uani 1 1 d .
O6 O 0.8903(5) -0.1599(5) 0.5060(4) 0.0212(9) Uani 1 1 d .

loop_
_atom_site_aniso_label
_atom_site_aniso_U_11
_atom_site_aniso_U_22
_atom_site_aniso_U_33
_atom_site_aniso_U_23
_atom_site_aniso_U_13
_atom_site_aniso_U_12
Pd1 0.01238(15) 0.01434(17) 0.01594(18) 0.00606(14) 0.00635(13) 0.00707(13)
Pd2 0.01307(15) 0.01329(17) 0.01587(18) 0.00539(14) 0.00645(13) 0.00683(13)
P1 0.0199(7) 0.0166(8) 0.0167(7) 0.0062(6) 0.0093(6) 0.0106(6)
P2 0.0127(7) 0.0193(8) 0.0171(8) 0.0076(6) 0.0057(6) 0.0071(6)
P3 0.0192(7) 0.0173(8) 0.0236(8) 0.0082(7) 0.0094(6) 0.0114(6)
P4 0.0158(7) 0.0146(8) 0.0185(8) 0.0047(6) 0.0085(6) 0.0055(6)
C1 0.029(2) 0.016(2) 0.0125(18) -0.0077(15) 0.0020(15) 0.0096(17)
C2 0.029(3) 0.029(3) 0.030(3) 0.006(2) 0.014(2) 0.015(2)
C3 0.034(3) 0.021(2) 0.026(3) 0.007(2) 0.010(2) 0.017(2)
C4 0.019(2) 0.031(3) 0.015(2) 0.0034(17) 0.0138(17) 0.0119(19)
C5 0.022(2) 0.031(3) 0.032(2) 0.0092(19) 0.0151(18) 0.0071(18)
C6 0.0104(19) 0.041(3) 0.009(2) 0.0006(19) -0.0053(16) 0.0066(19)
C7 0.021(2) 0.024(2) 0.0097(16) 0.0063(15) 0.0017(14) 0.0121(18)
C8 0.0129(18) 0.021(2) 0.017(2) -0.0013(16) 0.0026(15) 0.0114(16)
C9 0.0183(17) 0.0077(14) 0.0118(16) -0.0003(11) 0.0065(12) -0.0055(11)
C10 0.024(2) 0.0104(19) 0.0118(17) 0.0089(14) 0.0065(15) 0.0098(16)
C11 0.0087(16) 0.014(2) 0.038(3) 0.0085(18) 0.0091(16) 0.0066(15)
C12 0.015(2) 0.027(3) 0.024(3) 0.016(2) 0.013(2) 0.0130(19)
C13 0.0105(16) 0.023(2) 0.020(2) 0.0111(16) 0.0090(15) 0.0103(15)
C14 0.0158(19) 0.018(2) 0.024(2) 0.0059(16) 0.0158(17) 0.0071(16)
C15 0.0133(18) 0.020(2) 0.035(3) 0.009(2) 0.0139(18) 0.0098(17)
C16 0.0098(17) 0.021(2) 0.021(2) 0.0068(18) -0.0025(15) 0.0091(16)
C17 0.025(2) 0.045(3) 0.030(3) 0.006(2) 0.019(2) 0.022(2)
C18 0.031(2) 0.022(2) 0.023(2) 0.0178(18) 0.0091(18) 0.020(2)
C19 0.015(2) 0.031(3) 0.036(3) 0.013(2) 0.020(2) 0.0135(19)
C20 0.034(2) 0.029(3) 0.035(3) 0.019(2) 0.017(2) 0.018(2)
C21 0.0248(19) 0.0058(15) 0.0252(19) 0.0101(13) 0.0131(15) 0.0082(13)
C22 0.029(3) 0.024(3) 0.038(3) 0.011(2) 0.017(2) 0.011(2)
C23 0.017(2) 0.022(2) 0.034(3) 0.017(2) 0.0110(19) 0.0106(18)
C24 0.0140(19) 0.0092(19) 0.030(2) 0.0066(15) 0.0171(17) 0.0070(15)
C25 0.0175(18) 0.0063(17) 0.0183(19) 0.0065(14) 0.0116(15) 0.0016(13)
C26 0.0064(13) 0.021(2) 0.0183(17) 0.0064(13) 0.0046(11) 0.0106(14)
C27 0.0100(17) 0.021(2) 0.029(2) 0.0021(18) 0.0117(16) 0.0061(16)
C28 0.026(2) 0.014(2) 0.0053(15) 0.0050(13) 0.0069(14) 0.0116(17)
C29 0.029(3) 0.017(2) 0.017(3) 0.0015(19) 0.010(2) 0.011(2)
C30 0.040(3) 0.025(2) 0.013(2) 0.0065(17) 0.0083(18) 0.018(2)
C31 0.018(2) 0.017(2) 0.016(2) 0.0046(16) -0.0025(17) 0.0107(17)
C32 0.026(2) 0.019(2) 0.0066(17) 0.0046(15) 0.0058(15) 0.0127(18)
C33 0.034(2) 0.017(2) 0.015(2) 0.0065(17) 0.0189(18) 0.0143(19)
C34 0.019(2) 0.021(2) 0.024(3) 0.0060(19) 0.0012(19) 0.0120(19)
O1 0.0048(15) 0.019(2) 0.025(2) 0.0087(17) 0.0067(14) 0.0046(14)
O2 0.0088(15) 0.018(2) 0.029(2) 0.0082(17) 0.0076(15) 0.0016(14)
O3 0.031(2) 0.040(3) 0.019(2) 0.0072(18) 0.0128(17) 0.024(2)
O4 0.026(2) 0.017(2) 0.026(2) 0.0073(17) 0.0109(17) 0.0124(17)
O5 0.0233(19) 0.018(2) 0.028(2) 0.0053(18) 0.0086(17) 0.0060(16)
O6 0.0111(15) 0.030(2) 0.024(2) 0.0124(17) 0.0051(14) 0.0123(15)

loop_
_atom_type_symbol
_atom_type_description
_atom_type_scat_dispersion_real
_atom_type_scat_dispersion_imag
_atom_type_scat_source
C C 0.0033 0.0016 'International Tables Vol C Tables 4.2.6.8 and 6.1.1.4'
H H 0.0000 0.0000 'International Tables Vol C Tables 4.2.6.8 and 6.1.1.4'
O O 0.0106 0.0060 'International Tables Vol C Tables 4.2.6.8 and 6.1.1.4'
P P 0.1023 0.0942 'International Tables Vol C Tables 4.2.6.8 and 6.1.1.4'
Pd Pd -0.9988 1.0072 'International Tables Vol C Tables 4.2.6.8 and 6.1.1.4'

loop_
_geom_angle_atom_site_label_1
_geom_angle_atom_site_label_2
_geom_angle_atom_site_label_3
_geom_angle
C7 Pd1 O1 82.1(2)
C7 Pd1 P2 87.39(17)
O1 Pd1 P2 168.92(14)
C7 Pd1 P1 170.78(17)
O1 Pd1 P1 91.64(13)
P2 Pd1 P1 99.18(6)
C24 Pd2 O4 82.62(19)
C24 Pd2 P4 87.83(14)
O4 Pd2 P4 170.05(14)
C24 Pd2 P3 171.98(14)
O4 Pd2 P3 90.47(14)
P4 Pd2 P3 99.25(6)
C2 P1 C3 102.2(3)
C2 P1 C1 103.0(3)
C3 P1 C1 102.3(3)
C2 P1 Pd1 122.5(2)
C3 P1 Pd1 110.7(2)
C1 P1 Pd1 113.8(2)
C5 P2 C6 102.6(3)
C5 P2 C4 102.4(3)
C6 P2 C4 104.0(3)
C5 P2 Pd1 117.3(2)
C6 P2 Pd1 113.5(2)
C4 P2 Pd1 115.31(19)
C20 P3 C19 102.0(3)
C20 P3 C18 101.9(3)
C19 P3 C18 104.1(3)
C20 P3 Pd2 115.6(2)
C19 P3 Pd2 109.0(2)
C18 P3 Pd2 122.1(2)
C23 P4 C22 105.0(3)
C23 P4 C21 100.6(3)
C22 P4 C21 103.8(3)
C23 P4 Pd2 114.20(19)
C22 P4 Pd2 113.4(2)
C21 P4 Pd2 118.23(19)
P1 C1 H1 109.5
P1 C1 H2 109.5
H1 C1 H2 109.5
P1 C1 H3 109.5
H1 C1 H3 109.5
H2 C1 H3 109.5
P1 C2 H4 109.5
P1 C2 H5 109.5
H4 C2 H5 109.5
P1 C2 H6 109.5
H4 C2 H6 109.5
H5 C2 H6 109.5
P1 C3 H7 109.5
P1 C3 H8 109.5
H7 C3 H8 109.5
P1 C3 H9 109.5
H7 C3 H9 109.5
H8 C3 H9 109.5
P2 C4 H10 109.5
P2 C4 H11 109.5
H10 C4 H11 109.5
P2 C4 H12 109.5
H10 C4 H12 109.5
H11 C4 H12 109.5
P2 C5 H13 109.5
P2 C5 H14 109.5
H13 C5 H14 109.5
P2 C5 H15 109.5
H13 C5 H15 109.5
H14 C5 H15 109.5
P2 C6 H16 109.5
P2 C6 H17 109.5
H16 C6 H17 109.5
P2 C6 H18 109.5
H16 C6 H18 109.5
H17 C6 H18 109.5
C8 C7 Pd1 103.3(4)
C8 C7 H19 111.1
Pd1 C7 H19 111.1
C8 C7 H20 111.1
Pd1 C7 H20 111.1
H19 C7 H20 109.1
C10 C8 C7 128.2(5)
C10 C8 C9 116.5(5)
C7 C8 C9 114.1(5)
O2 C9 O1 120.2(5)
O2 C9 C8 121.7(5)
O1 C9 C8 118.1(5)
C8 C10 C11 128.5(5)
C8 C10 H21 115.7
C11 C10 H21 115.7
C16 C11 C12 122.1(4)
C16 C11 C10 121.2(5)
C12 C11 C10 116.6(5)
C11 C12 C13 120.3(5)
C11 C12 H22 119.9
C13 C12 H22 119.9
C14 C13 C12 117.5(5)
C14 C13 H23 121.3
C12 C13 H23 121.3
O3 C14 C15 127.4(5)
O3 C14 C13 111.7(5)
C15 C14 C13 120.9(5)
C14 C15 C16 120.0(5)
C14 C15 H24 120.0
C16 C15 H24 120.0
C11 C16 C15 119.3(5)
C11 C16 H25 120.4
C15 C16 H25 120.4
O3 C17 H26 109.5
O3 C17 H27 109.5
H26 C17 H27 109.5
O3 C17 H28 109.5
H26 C17 H28 109.5
H27 C17 H28 109.5
P3 C18 H29 109.5
P3 C18 H30 109.5
H29 C18 H30 109.5
P3 C18 H31 109.5
H29 C18 H31 109.5
H30 C18 H31 109.5
P3 C19 H32 109.5
P3 C19 H33 109.5
H32 C19 H33 109.5
P3 C19 H34 109.5
H32 C19 H34 109.5
H33 C19 H34 109.5
P3 C20 H35 109.5
P3 C20 H36 109.5
H35 C20 H36 109.5
P3 C20 H37 109.5
H35 C20 H37 109.5
H36 C20 H37 109.5
P4 C21 H38 109.5
P4 C21 H39 109.5
H38 C21 H39 109.5
P4 C21 H40 109.5
H38 C21 H40 109.5
H39 C21 H40 109.5
P4 C22 H41 109.5
P4 C22 H42 109.5
H41 C22 H42 109.5
P4 C22 H43 109.5
H41 C22 H43 109.5
H42 C22 H43 109.5
P4 C23 H44 109.5
P4 C23 H45 109.5
H44 C23 H45 109.5
P4 C23 H46 109.5
H44 C23 H46 109.5
H45 C23 H46 109.5
C25 C24 Pd2 100.7(3)
C25 C24 H47 111.6
Pd2 C24 H47 111.6
C25 C24 H48 111.6
Pd2 C24 H48 111.6
H47 C24 H48 109.4
C27 C25 C24 127.5(5)
C27 C25 C26 117.2(5)
C24 C25 C26 115.1(4)
O5 C26 O4 125.9(5)
O5 C26 C25 124.1(5)
O4 C26 C25 109.9(4)
C25 C27 C28 131.2(5)
C25 C27 H49 114.4
C28 C27 H49 114.4
C29 C28 C33 112.4(4)
C29 C28 C27 121.8(5)
C33 C28 C27 125.7(4)
C30 C29 C28 123.1(6)
C30 C29 H50 118.4
C28 C29 H50 118.4
C29 C30 C31 122.4(6)
C29 C30 H51 118.8
C31 C30 H51 118.8
C30 C31 O6 119.4(5)
C30 C31 C32 119.2(5)
O6 C31 C32 121.4(5)
C33 C32 C31 118.1(5)
C33 C32 H52 121.0
C31 C32 H52 121.0
C32 C33 C28 124.6(4)
C32 C33 H53 117.7
C28 C33 H53 117.7
O6 C34 H54 109.5
O6 C34 H55 109.5
H54 C34 H55 109.5
O6 C34 H56 109.5
H54 C34 H56 109.5
H55 C34 H56 109.5
C9 O1 Pd1 110.8(3)
C14 O3 C17 116.6(5)
C26 O4 Pd2 115.3(4)
C34 O6 C31 117.9(5)

loop_
_geom_bond_atom_site_label_1
_geom_bond_atom_site_label_2
_geom_bond_distance
Pd1 C7 2.067(6)
Pd1 O1 2.091(4)
Pd1 P2 2.2211(17)
Pd1 P1 2.3470(17)
Pd2 C24 2.094(5)
Pd2 O4 2.098(5)
Pd2 P4 2.2180(17)
Pd2 P3 2.3512(18)
P1 C2 1.794(7)
P1 C3 1.806(6)
P1 C1 1.849(5)
P2 C5 1.762(7)
P2 C6 1.841(5)
P2 C4 1.844(5)
P3 C20 1.790(6)
P3 C19 1.829(5)
P3 C18 1.846(5)
P4 C23 1.780(6)
P4 C22 1.793(6)
P4 C21 1.842(5)
C1 H1 0.9800
C1 H2 0.9800
C1 H3 0.9800
C2 H4 0.9800
C2 H5 0.9800
C2 H6 0.9800
C3 H7 0.9800
C3 H8 0.9800
C3 H9 0.9800
C4 H10 0.9800
C4 H11 0.9800
C4 H12 0.9800
C5 H13 0.9800
C5 H14 0.9800
C5 H15 0.9800
C6 H16 0.9800
C6 H17 0.9800
C6 H18 0.9800
C7 C8 1.443(8)
C7 H19 0.9900
C7 H20 0.9900
C8 C10 1.403(7)
C8 C9 1.473(7)
C9 O2 1.293(7)
C9 O1 1.262(7)
C10 C11 1.479(7)
C10 H21 0.9500
C11 C16 1.351(7)
C11 C12 1.365(8)
C12 C13 1.427(7)
C12 H22 0.9500
C13 C14 1.452(7)
C13 H23 0.9500
C14 O3 1.332(7)
C14 C15 1.326(8)
C15 C16 1.464(6)
C15 H24 0.9500
C16 H25 0.9500
C17 O3 1.463(7)
C17 H26 0.9800
C17 H27 0.9800
C17 H28 0.9800
C18 H29 0.9800
C18 H30 0.9800
C18 H31 0.9800
C19 H32 0.9800
C19 H33 0.9800
C19 H34 0.9800
C20 H35 0.9800
C20 H36 0.9800
C20 H37 0.9800
C21 H38 0.9800
C21 H39 0.9800
C21 H40 0.9800
C22 H41 0.9800
C22 H42 0.9800
C22 H43 0.9800
C23 H44 0.9800
C23 H45 0.9800
C23 H46 0.9800
C24 C25 1.528(7)
C24 H47 0.9900
C24 H48 0.9900
C25 C27 1.279(8)
C25 C26 1.535(7)
C26 O5 1.179(7)
C26 O4 1.347(7)
C27 C28 1.470(7)
C27 H49 0.9500
C28 C29 1.441(7)
C28 C33 1.443(6)
C29 C30 1.328(8)
C29 H50 0.9500
C30 C31 1.332(8)
C30 H51 0.9500
C31 O6 1.416(6)
C31 C32 1.450(7)
C32 C33 1.328(7)
C32 H52 0.9500
C33 H53 0.9500
C34 O6 1.398(7)
C34 H54 0.9800
C34 H55 0.9800
C34 H56 0.9800

loop_
_geom_torsion_atom_site_label_1
_geom_torsion_atom_site_label_2
_geom_torsion_atom_site_label_3
_geom_torsion_atom_site_label_4
_geom_torsion
C7 Pd1 P1 C2 159.7(10)
O1 Pd1 P1 C2 112.3(3)
P2 Pd1 P1 C2 -65.2(3)
C7 Pd1 P1 C3 39.2(11)
O1 Pd1 P1 C3 -8.1(3)
P2 Pd1 P1 C3 174.3(2)
C7 Pd1 P1 C1 -75.3(11)
O1 Pd1 P1 C1 -122.7(3)
P2 Pd1 P1 C1 59.8(2)
C7 Pd1 P2 C5 -163.4(3)
O1 Pd1 P2 C5 -144.1(7)
P1 Pd1 P2 C5 23.1(3)
C7 Pd1 P2 C6 77.2(3)
O1 Pd1 P2 C6 96.4(7)
P1 Pd1 P2 C6 -96.3(2)
C7 Pd1 P2 C4 -42.6(3)
O1 Pd1 P2 C4 -23.4(8)
P1 Pd1 P2 C4 143.9(2)
C24 Pd2 P3 C20 91.6(12)
O4 Pd2 P3 C20 122.2(3)
P4 Pd2 P3 C20 -60.0(2)
C24 Pd2 P3 C19 -22.4(12)
O4 Pd2 P3 C19 8.1(3)
P4 Pd2 P3 C19 -174.0(2)
C24 Pd2 P3 C18 -143.7(11)
O4 Pd2 P3 C18 -113.2(3)
P4 Pd2 P3 C18 64.7(2)
C24 Pd2 P4 C23 40.9(3)
O4 Pd2 P4 C23 24.6(10)
P3 Pd2 P4 C23 -142.9(2)
C24 Pd2 P4 C22 -79.3(3)
O4 Pd2 P4 C22 -95.6(9)
P3 Pd2 P4 C22 96.9(2)
C24 Pd2 P4 C21 159.0(3)
O4 Pd2 P4 C21 142.6(9)
P3 Pd2 P4 C21 -24.8(2)
O1 Pd1 C7 C8 26.3(3)
P2 Pd1 C7 C8 -157.3(3)
P1 Pd1 C7 C8 -21.6(13)
Pd1 C7 C8 C10 130.0(6)
Pd1 C7 C8 C9 -36.4(5)
C10 C8 C9 O2 40.3(7)
C7 C8 C9 O2 -151.6(5)
C10 C8 C9 O1 -138.9(6)
C7 C8 C9 O1 29.2(7)
C7 C8 C10 C11 7.6(10)
C9 C8 C10 C11 173.7(5)
C8 C10 C11 C16 42.6(9)
C8 C10 C11 C12 -141.8(6)
C16 C11 C12 C13 1.6(9)
C10 C11 C12 C13 -173.9(5)
C11 C12 C13 C14 0.1(9)
C12 C13 C14 O3 178.3(5)
C12 C13 C14 C15 -1.6(9)
O3 C14 C15 C16 -178.4(5)
C13 C14 C15 C16 1.5(9)
C12 C11 C16 C15 -1.7(8)
C10 C11 C16 C15 173.6(5)
C14 C15 C16 C11 0.1(9)
O4 Pd2 C24 C25 -29.3(3)
P4 Pd2 C24 C25 153.5(3)
P3 Pd2 C24 C25 1.5(14)
Pd2 C24 C25 C27 -130.1(6)
Pd2 C24 C25 C26 43.9(5)
C27 C25 C26 O5 -37.3(8)
C24 C25 C26 O5 148.1(5)
C27 C25 C26 O4 138.7(6)
C24 C25 C26 O4 -35.9(6)
C24 C25 C27 C28 -2.4(10)
C26 C25 C27 C28 -176.3(5)
C25 C27 C28 C29 140.3(6)
C25 C27 C28 C33 -44.2(9)
C33 C28 C29 C30 -0.3(8)
C27 C28 C29 C30 175.7(6)
C28 C29 C30 C31 -3.0(10)
C29 C30 C31 O6 -176.5(6)
C29 C30 C31 C32 4.2(10)
C30 C31 C32 C33 -2.2(8)
O6 C31 C32 C33 178.5(5)
C31 C32 C33 C28 -1.1(8)
C29 C28 C33 C32 2.3(8)
C27 C28 C33 C32 -173.6(5)
O2 C9 O1 Pd1 176.9(4)
C8 C9 O1 Pd1 -3.9(6)
C7 Pd1 O1 C9 -13.6(4)
P2 Pd1 O1 C9 -33.0(10)
P1 Pd1 O1 C9 159.6(4)
C15 C14 O3 C17 8.4(9)
C13 C14 O3 C17 -171.5(5)
O5 C26 O4 Pd2 -177.0(5)
C25 C26 O4 Pd2 7.1(6)
C24 Pd2 O4 C26 14.1(4)
P4 Pd2 O4 C26 30.6(12)
P3 Pd2 O4 C26 -161.8(4)
C30 C31 O6 C34 173.7(6)
C32 C31 O6 C34 -7.0(8)
